data_2023215
loop_
_publ_author_name
'D\"oring, Cindy'
'Jones, Peter G.'

_publ_section_title
;
 Crystal structures of seven gold(III) complexes of the form LAuX 3 (L =
 substituted pyridine, X = Cl or Br)
;
_journal_coeditor_code WM5729
_journal_issue 8
_journal_name_full 'Acta Crystallographica Section E Crystallographic Communications'
_journal_page_first 894
_journal_page_last 909
_journal_paper_doi 10.1107/S2056989024007266
_journal_volume 80
_journal_year 2024
_chemical_formula_iupac '[Au Cl3 (C6 H7 N)]'
_chemical_formula_moiety 'C6 H7 Au Cl3 N'
_chemical_formula_sum 'C6 H7 Au Cl3 N'
_chemical_formula_weight 396.44
_chemical_name_systematic
;
Trichlorido(2-methylpyridine-\k<i>N</i>)gold(III)
;
_space_group_crystal_system monoclinic
_space_group_IT_number 14
_space_group_name_Hall '-P 2ybc'
_space_group_name_H-M_alt 'P 1 21/c 1'
_atom_sites_solution_hydrogens geom
_atom_sites_solution_primary direct
_atom_sites_solution_secondary difmap
_audit_creation_method SHELXL-2019/3
_cell_angle_alpha 90
_cell_angle_beta 103.920(12)
_cell_angle_gamma 90
_cell_formula_units_Z 4
_cell_length_a 7.8077(8)
_cell_length_b 16.4881(15)
_cell_length_c 7.6929(9)
_cell_measurement_reflns_used 5189
_cell_measurement_temperature 100(2)
_cell_measurement_theta_max 29.7680
_cell_measurement_theta_min 2.9720
_cell_volume 961.26(18)
_computing_cell_refinement
;
CrysAlisPro, Version 1.171.37.31 (Rigaku OD, 2020)
;
_computing_data_collection
;
CrysAlisPro, Version 1.171.37.31 (Rigaku OD, 2020)
;
_computing_data_reduction
;
CrysAlisPro, Version 1.171.37.31 (Rigaku OD, 2020)
;
_computing_molecular_graphics
;
Bruker XP, Version 5.1 (Bruker, 1998)
;
_computing_publication_material
;
SHELXL-2019/3 (Sheldrick, 2015)
;
_computing_structure_refinement
;
SHELXL-2019/3 (Sheldrick, 2015)
;
_computing_structure_solution
;
SHELXS-97 (Sheldrick, 2008)
;
_diffrn_ambient_temperature 100(2)
_diffrn_detector_area_resol_mean 16.1419
_diffrn_measured_fraction_theta_full 0.997
_diffrn_measured_fraction_theta_max 0.997
_diffrn_measurement_device_type 'Oxford Diffraction Xcalibur, Eos'
_diffrn_measurement_method '\w scan'
_diffrn_radiation_monochromator graphite
_diffrn_radiation_type MoK\a
_diffrn_radiation_wavelength 0.71073
_diffrn_reflns_av_R_equivalents -
_diffrn_reflns_av_unetI/netI 0.0328
_diffrn_reflns_limit_h_max 10
_diffrn_reflns_limit_h_min -10
_diffrn_reflns_limit_k_max 21
_diffrn_reflns_limit_k_min -21
_diffrn_reflns_limit_l_max 10
_diffrn_reflns_limit_l_min -10
_diffrn_reflns_number 3603
_diffrn_reflns_theta_full 28.000
_diffrn_reflns_theta_max 28.283
_diffrn_reflns_theta_min 2.958
_diffrn_source 'Enhance (Mo) X-ray Source'
_exptl_absorpt_coefficient_mu 16.073
_exptl_absorpt_correction_T_max 1.00000
_exptl_absorpt_correction_T_min 0.25360
_exptl_absorpt_correction_type multi-scan
_exptl_absorpt_process_details
;
(CrysAlisPro; Rigaku OD, 2020)
;
_exptl_crystal_colour yellow
_exptl_crystal_density_diffrn 2.739
_exptl_crystal_density_method 'not measured'
_exptl_crystal_description plate
_exptl_crystal_F_000 720
_exptl_crystal_size_max 0.22
_exptl_crystal_size_mid 0.10
_exptl_crystal_size_min 0.02
_refine_diff_density_max 4.519
_refine_diff_density_min -0.871
_refine_ls_extinction_method none
_refine_ls_goodness_of_fit_ref 0.999
_refine_ls_hydrogen_treatment constr
_refine_ls_matrix_type full
_refine_ls_number_parameters 102
_refine_ls_number_reflns 3603
_refine_ls_number_restraints 0
_refine_ls_restrained_S_all 0.999
_refine_ls_R_factor_all 0.0349
_refine_ls_R_factor_gt 0.0251
_refine_ls_shift/su_max 0.001
_refine_ls_shift/su_mean 0.000
_refine_ls_structure_factor_coef Fsqd
_refine_ls_weighting_details 'w=1/[\s^2^(Fo^2^)+(0.0258P)^2^] where P=(Fo^2^+2Fc^2^)/3'
_refine_ls_weighting_scheme calc
_refine_ls_wR_factor_gt 0.0485
_refine_ls_wR_factor_ref 0.0498
_reflns_number_gt 2910
_reflns_number_total 3603
_reflns_threshold_expression 'I > 2\s(I)'
_cod_data_source_file wm5729.cif
_cod_data_source_block 1b
_cod_original_sg_symbol_H-M 'P 21/c'
_cod_database_code 2023215
_shelx_space_group_comment
;
The symmetry employed for this shelxl refinement is uniquely defined
by the following loop, which should always be used as a source of
symmetry information in preference to the above space-group names.
They are only intended as comments.
;
_shelx_estimated_absorpt_t_min 0.126
_shelx_estimated_absorpt_t_max 0.739

loop_
_space_group_symop_operation_xyz
'x, y, z'
'-x, y+1/2, -z+1/2'
'-x, -y, -z'
'x, -y-1/2, z-1/2'

loop_
_atom_site_type_symbol
_atom_site_label
_atom_site_fract_x
_atom_site_fract_y
_atom_site_fract_z
_atom_site_U_iso_or_equiv
_atom_site_adp_type
_atom_site_calc_flag
_atom_site_occupancy
_atom_site_disorder_assembly
_atom_site_disorder_group
Au Au1 0.25056(3) 0.51656(2) 0.21354(3) 0.01380(6) Uani d 1 . .
Cl Cl1 0.31201(18) 0.38204(8) 0.21459(18) 0.0207(3) Uani d 1 . .
Cl Cl2 0.2469(2) 0.52510(9) -0.08269(17) 0.0223(3) Uani d 1 . .
Cl Cl3 0.2480(2) 0.51253(9) 0.50724(19) 0.0257(3) Uani d 1 . .
N N11 0.1889(6) 0.6363(3) 0.2071(6) 0.0150(9) Uani d 1 . .
C C12 0.3133(7) 0.6947(4) 0.2214(7) 0.0175(12) Uani d 1 . .
C C13 0.2617(8) 0.7753(4) 0.2035(8) 0.0226(12) Uani d 1 . .
H H13 0.348279 0.816701 0.214521 0.027 Uiso calc 1 . .
C C14 0.0857(7) 0.7958(3) 0.1698(8) 0.0216(12) Uani d 1 . .
H H14 0.050262 0.851025 0.155956 0.026 Uiso calc 1 . .
C C15 -0.0382(8) 0.7352(4) 0.1565(10) 0.0230(13) Uani d 1 . .
H H15 -0.160284 0.747910 0.133755 0.028 Uiso calc 1 . .
C C16 0.0171(7) 0.6567(4) 0.1764(8) 0.0201(12) Uani d 1 . .
H H16 -0.068217 0.614881 0.168460 0.024 Uiso calc 1 . .
C C17 0.5037(7) 0.6680(3) 0.2567(10) 0.0287(15) Uani d 1 . .
H H17A 0.521166 0.635987 0.155039 0.043 Uiso calc 1 . .
H H17B 0.532990 0.634864 0.365612 0.043 Uiso calc 1 . .
H H17C 0.580432 0.715824 0.272402 0.043 Uiso calc 1 . .

loop_
_atom_site_aniso_label
_atom_site_aniso_U_11
_atom_site_aniso_U_22
_atom_site_aniso_U_33
_atom_site_aniso_U_12
_atom_site_aniso_U_13
_atom_site_aniso_U_23
Au1 0.01750(10) 0.01050(9) 0.01386(9) -0.00089(10) 0.00467(7) -0.00015(10)
Cl1 0.0253(7) 0.0121(7) 0.0248(7) 0.0018(5) 0.0061(6) 0.0012(5)
Cl2 0.0381(8) 0.0163(7) 0.0138(7) -0.0021(6) 0.0088(7) -0.0005(5)
Cl3 0.0375(8) 0.0243(8) 0.0174(7) 0.0053(7) 0.0105(7) 0.0011(6)
N11 0.019(2) 0.008(2) 0.017(2) 0.0010(17) 0.0030(19) -0.0011(19)
C12 0.018(3) 0.018(3) 0.017(3) -0.002(2) 0.005(2) -0.001(2)
C13 0.025(3) 0.015(3) 0.027(3) -0.003(3) 0.006(3) -0.001(3)
C14 0.027(3) 0.013(3) 0.026(3) 0.003(2) 0.008(3) 0.000(2)
C15 0.021(3) 0.022(3) 0.026(3) 0.004(2) 0.005(3) -0.007(3)
C16 0.018(3) 0.017(3) 0.026(3) -0.005(2) 0.007(2) -0.006(3)
C17 0.021(3) 0.016(3) 0.049(4) -0.004(2) 0.007(3) 0.001(3)

loop_
_atom_type_symbol
_atom_type_description
_atom_type_scat_dispersion_real
_atom_type_scat_dispersion_imag
_atom_type_scat_source
C C 0.0033 0.0016 'International Tables Vol C Tables 4.2.6.8 and 6.1.1.4'
H H 0.0000 0.0000 'International Tables Vol C Tables 4.2.6.8 and 6.1.1.4'
N N 0.0061 0.0033 'International Tables Vol C Tables 4.2.6.8 and 6.1.1.4'
Cl Cl 0.1484 0.1585 'International Tables Vol C Tables 4.2.6.8 and 6.1.1.4'
Au Au -2.0133 8.8022 'International Tables Vol C Tables 4.2.6.8 and 6.1.1.4'

loop_
_geom_angle_atom_site_label_1
_geom_angle_atom_site_label_2
_geom_angle_atom_site_label_3
_geom_angle_site_symmetry_1
_geom_angle_site_symmetry_3
_geom_angle
_geom_angle_publ_flag
N11 Au1 Cl3 . . 89.65(14) y
N11 Au1 Cl1 . . 178.32(13) y
Cl3 Au1 Cl1 . . 91.17(5) y
N11 Au1 Cl2 . . 88.27(13) y
Cl3 Au1 Cl2 . . 177.79(5) y
Cl1 Au1 Cl2 . . 90.90(5) y
C16 N11 C12 . . 120.1(5) y
C16 N11 Au1 . . 117.9(4) ?
C12 N11 Au1 . . 121.9(4) ?
N11 C12 C13 . . 119.3(5) ?
N11 C12 C17 . . 117.5(5) ?
C13 C12 C17 . . 123.2(5) ?
C14 C13 C12 . . 120.5(5) ?
C14 C13 H13 . . 119.8 ?
C12 C13 H13 . . 119.8 ?
C13 C14 C15 . . 119.1(6) ?
C13 C14 H14 . . 120.4 ?
C15 C14 H14 . . 120.4 ?
C16 C15 C14 . . 118.9(6) ?
C16 C15 H15 . . 120.6 ?
C14 C15 H15 . . 120.6 ?
N11 C16 C15 . . 122.2(5) ?
N11 C16 H16 . . 118.9 ?
C15 C16 H16 . . 118.9 ?
C12 C17 H17A . . 109.5 ?
C12 C17 H17B . . 109.5 ?
H17A C17 H17B . . 109.5 ?
C12 C17 H17C . . 109.5 ?
H17A C17 H17C . . 109.5 ?
H17B C17 H17C . . 109.5 ?

loop_
_geom_bond_atom_site_label_1
_geom_bond_atom_site_label_2
_geom_bond_site_symmetry_2
_geom_bond_distance
_geom_bond_publ_flag
Au1 N11 . 2.030(4) y
Au1 Cl3 . 2.2652(14) y
Au1 Cl1 . 2.2688(13) y
Au1 Cl2 . 2.2766(12) y
N11 C16 . 1.347(6) y
N11 C12 . 1.354(7) y
C12 C13 . 1.385(8) ?
C12 C17 . 1.512(7) ?
C13 C14 . 1.378(7) ?
C13 H13 . 0.9500 ?
C14 C15 . 1.378(8) ?
C14 H14 . 0.9500 ?
C15 C16 . 1.361(8) ?
C15 H15 . 0.9500 ?
C16 H16 . 0.9500 ?
C17 H17A . 0.9800 ?
C17 H17B . 0.9800 ?
C17 H17C . 0.9800 ?

loop_
_geom_hbond_atom_site_label_D
_geom_hbond_atom_site_label_H
_geom_hbond_atom_site_label_A
_geom_hbond_site_symmetry_A
_geom_hbond_distance_DH
_geom_hbond_distance_HA
_geom_hbond_distance_DA
_geom_hbond_angle_DHA
_geom_hbond_publ_flag
C13 H13 Cl1 2_655 0.95 2.79 3.683(6) 156.5 yes
C15 H15 Cl1 2 0.95 2.88 3.527(6) 125.9 yes
C17 H17C Cl1 2_655 0.98 2.86 3.798(6) 160.2 yes
C16 H16 Cl2 3_565 0.95 2.70 3.610(6) 161.9 yes
C17 H17B Cl3 3_666 0.98 3.00 3.771(6) 136.8 ?

loop_
_geom_torsion_atom_site_label_1
_geom_torsion_atom_site_label_2
_geom_torsion_atom_site_label_3
_geom_torsion_atom_site_label_4
_geom_torsion_site_symmetry_1
_geom_torsion_site_symmetry_2
_geom_torsion_site_symmetry_3
_geom_torsion_site_symmetry_4
_geom_torsion
_geom_torsion_publ_flag
Cl3 Au1 N11 C16 . . . . -86.0(4) y
Cl2 Au1 N11 C16 . . . . 93.3(4) y
Cl3 Au1 N11 C12 . . . . 98.2(4) y
Cl2 Au1 N11 C12 . . . . -82.5(4) y
C16 N11 C12 C13 . . . . -0.2(8) ?
Au1 N11 C12 C13 . . . . 175.5(4) ?
C16 N11 C12 C17 . . . . 179.7(5) ?
Au1 N11 C12 C17 . . . . -4.6(7) ?
N11 C12 C13 C14 . . . . -0.6(8) ?
C17 C12 C13 C14 . . . . 179.4(6) ?
C12 C13 C14 C15 . . . . 0.8(9) ?
C13 C14 C15 C16 . . . . -0.2(10) ?
C12 N11 C16 C15 . . . . 0.9(9) ?
Au1 N11 C16 C15 . . . . -175.0(5) ?
C14 C15 C16 N11 . . . . -0.6(10) ?
